data_4514324
loop_
_publ_author_name
'Mixdorf, Jason C.'
'Sorlin, Alexandre M.'
'Zhang, Qi'
'Nguyen, Hien M.'

_publ_section_title
;
 Asymmetric Synthesis of Allylic Fluorides via Fluorination of Racemic
 Allylic Trichloroacetimidates Catalyzed by a Chiral Diene-Iridium Complex
;
_journal_issue 2
_journal_name_full 'ACS Catalysis'
_journal_page_first 790
_journal_paper_doi 10.1021/acscatal.7b03786
_journal_volume 8
_journal_year 2017
_chemical_absolute_configuration ad
_chemical_formula_moiety 'C18 H17 F O2'
_chemical_formula_sum 'C18 H17 F O2'
_chemical_formula_weight 284.32
_space_group_crystal_system monoclinic
_space_group_IT_number 4
_space_group_name_Hall 'P 2yb'
_space_group_name_H-M_alt 'P 1 21 1'
_symmetry_space_group_name_Hall 'P 2yb'
_symmetry_space_group_name_H-M 'P 1 21 1'
_atom_sites_solution_hydrogens geom
_audit_creation_method SHELXL-2014/7
_cell_angle_alpha 90
_cell_angle_beta 94.4580(10)
_cell_angle_gamma 90
_cell_formula_units_Z 4
_cell_length_a 5.7745(4)
_cell_length_b 15.6042(12)
_cell_length_c 16.0104(12)
_cell_measurement_reflns_used 9814
_cell_measurement_temperature 170(2)
_cell_measurement_theta_max 34.55
_cell_measurement_theta_min 2.55
_cell_volume 1438.28(18)
_computing_cell_refinement 'APEXII (Bruker-AXS, 2015)'
_computing_data_collection 'APEXII (Bruker-AXS, 2015)'
_computing_data_reduction 'APEXII (Bruker-AXS, 2015)'
_computing_structure_refinement 'SHELXL-2014/7 (Sheldrick, 2014)'
_computing_structure_solution 'Shelxt, APEXII (Bruker-AXS, 2015)'
_diffrn_ambient_temperature 170(2)
_diffrn_measured_fraction_theta_full 0.999
_diffrn_measured_fraction_theta_max 1.000
_diffrn_measurement_device_type 'Bruker Nonius KappaCCD-ApexII'
_diffrn_measurement_method 'CCD phi and omega scans'
_diffrn_radiation_type MoK\a
_diffrn_radiation_wavelength 0.71073
_diffrn_reflns_av_R_equivalents 0.0497
_diffrn_reflns_av_unetI/netI 0.0332
_diffrn_reflns_Laue_measured_fraction_full 0.999
_diffrn_reflns_Laue_measured_fraction_max 1.000
_diffrn_reflns_limit_h_max 9
_diffrn_reflns_limit_h_min -9
_diffrn_reflns_limit_k_max 25
_diffrn_reflns_limit_k_min -25
_diffrn_reflns_limit_l_max 25
_diffrn_reflns_limit_l_min -25
_diffrn_reflns_number 84086
_diffrn_reflns_point_group_measured_fraction_full 0.999
_diffrn_reflns_point_group_measured_fraction_max 1.000
_diffrn_reflns_theta_full 25.242
_diffrn_reflns_theta_max 34.998
_diffrn_reflns_theta_min 2.552
_exptl_absorpt_coefficient_mu 0.093
_exptl_absorpt_correction_T_max 0.7471
_exptl_absorpt_correction_T_min 0.7087
_exptl_absorpt_correction_type multi-scan
_exptl_absorpt_process_details 'SADABS, ApexII (Bruker-AXS, 2015)'
_exptl_crystal_colour colorless
_exptl_crystal_density_diffrn 1.313
_exptl_crystal_description plate
_exptl_crystal_F_000 600
_exptl_crystal_size_max 0.260
_exptl_crystal_size_mid 0.140
_exptl_crystal_size_min 0.060
_refine_diff_density_max 0.408
_refine_diff_density_min -0.233
_refine_diff_density_rms 0.049
_refine_ls_abs_structure_details
;
 Flack x determined using 4451 quotients [(I+)-(I-)]/[(I+)+(I-)]
 (Parsons, Flack and Wagner, Acta Cryst. B69 (2013) 249-259).

 There are two independent molecules in the asymetric unit one
 with 'A' labels the other with 'B' labels. 

 The the C1A-O2A-C3A-O4A-C5A ring has a O2A envelope conformation 
 and the C1B-O2B-C3B-O4B-C5b ring has a O4B envelope conformation.

;
_refine_ls_abs_structure_Flack 0.08(16)
_refine_ls_extinction_method none
_refine_ls_goodness_of_fit_ref 1.054
_refine_ls_hydrogen_treatment constr
_refine_ls_matrix_type full
_refine_ls_number_parameters 379
_refine_ls_number_reflns 12682
_refine_ls_number_restraints 1
_refine_ls_restrained_S_all 1.054
_refine_ls_R_factor_all 0.0577
_refine_ls_R_factor_gt 0.0430
_refine_ls_shift/su_max 0.001
_refine_ls_shift/su_mean 0.000
_refine_ls_structure_factor_coef Fsqd
_refine_ls_weighting_details 'w=1/[\s^2^(Fo^2^)+(0.0687P)^2^+0.0371P] where P=(Fo^2^+2Fc^2^)/3'
_refine_ls_weighting_scheme calc
_refine_ls_wR_factor_gt 0.1075
_refine_ls_wR_factor_ref 0.1154
_reflns_Friedel_coverage 0.942
_reflns_Friedel_fraction_full 0.999
_reflns_Friedel_fraction_max 1.000
_reflns_number_gt 10602
_reflns_number_total 12682
_reflns_threshold_expression 'I > 2\s(I)'
_cod_data_source_file cs7b03786_si_002.cif
_cod_data_source_block ngu172
_cod_depositor_comments 'Adding full bibliography for 4514324--4514328.cif.'
_cod_database_code 4514324
_shelx_shelxl_version_number 2014/7
_shelx_space_group_comment
;
The symmetry employed for this shelxl refinement is uniquely defined
by the following loop, which should always be used as a source of
symmetry information in preference to the above space-group names.
They are only intended as comments.
;
_shelx_estimated_absorpt_t_min 0.976
_shelx_estimated_absorpt_t_max 0.994

loop_
_space_group_symop_operation_xyz
'x, y, z'
'-x, y+1/2, -z'

loop_
_atom_site_label
_atom_site_type_symbol
_atom_site_fract_x
_atom_site_fract_y
_atom_site_fract_z
_atom_site_U_iso_or_equiv
_atom_site_adp_type
_atom_site_occupancy
_atom_site_site_symmetry_order
_atom_site_calc_flag
_atom_site_refinement_flags_posn
_atom_site_refinement_flags_adp
C1A C -0.2094(3) 0.34066(12) 0.38974(10) 0.0243(3) Uani 1 1 d . .
H1AA H -0.3334 0.3838 0.3780 0.029 Uiso 1 1 calc R U
H1AB H -0.2530 0.2872 0.3591 0.029 Uiso 1 1 calc R U
O2A O -0.17082(19) 0.32498(8) 0.47765(7) 0.0206(2) Uani 1 1 d . .
C3A C 0.0650(3) 0.29886(9) 0.48996(9) 0.0168(2) Uani 1 1 d . .
O4A O 0.18700(19) 0.34982(7) 0.43399(6) 0.0184(2) Uani 1 1 d . .
C5A C 0.0254(3) 0.37445(10) 0.36525(9) 0.0191(3) Uani 1 1 d . .
H5A H 0.0198 0.4383 0.3607 0.023 Uiso 1 1 calc R U
C6A C 0.0926(3) 0.33629(11) 0.28334(9) 0.0228(3) Uani 1 1 d . .
H6A H 0.1042 0.2726 0.2896 0.027 Uiso 1 1 calc R U
F6A F 0.31038(18) 0.36857(9) 0.26721(7) 0.0354(3) Uani 1 1 d . .
C7A C -0.0812(3) 0.35663(12) 0.21179(10) 0.0265(3) Uani 1 1 d . .
H7A H -0.2331 0.3337 0.2137 0.032 Uiso 1 1 calc R U
C8A C -0.0399(4) 0.40357(13) 0.14687(11) 0.0328(4) Uani 1 1 d . .
H8AA H 0.1099 0.4276 0.1427 0.039 Uiso 1 1 calc R U
H8AB H -0.1597 0.4136 0.1039 0.039 Uiso 1 1 calc R U
C9A C 0.1497(3) 0.31907(10) 0.57974(9) 0.0187(3) Uani 1 1 d . .
C10A C 0.0073(3) 0.30062(12) 0.64350(10) 0.0268(3) Uani 1 1 d . .
H10A H -0.1379 0.2731 0.6308 0.032 Uiso 1 1 calc R U
C11A C 0.0769(4) 0.32234(14) 0.72580(10) 0.0323(4) Uani 1 1 d . .
H11A H -0.0220 0.3101 0.7690 0.039 Uiso 1 1 calc R U
C12A C 0.2892(4) 0.36160(13) 0.74533(10) 0.0327(4) Uani 1 1 d . .
H12A H 0.3355 0.3770 0.8016 0.039 Uiso 1 1 calc R U
C13A C 0.4331(3) 0.37825(14) 0.68204(11) 0.0310(4) Uani 1 1 d . .
H13A H 0.5798 0.4045 0.6952 0.037 Uiso 1 1 calc R U
C14A C 0.3648(3) 0.35682(12) 0.59918(10) 0.0250(3) Uani 1 1 d . .
H14A H 0.4651 0.3680 0.5562 0.030 Uiso 1 1 calc R U
C15A C 0.0885(3) 0.20358(9) 0.46972(8) 0.0165(2) Uani 1 1 d . .
C16A C 0.2844(3) 0.17283(10) 0.43365(10) 0.0202(3) Uani 1 1 d . .
H16A H 0.4035 0.2114 0.4204 0.024 Uiso 1 1 calc R U
C17A C 0.3059(3) 0.08586(11) 0.41695(11) 0.0251(3) Uani 1 1 d . .
H17A H 0.4394 0.0654 0.3921 0.030 Uiso 1 1 calc R U
C18A C 0.1339(3) 0.02884(10) 0.43624(11) 0.0263(3) Uani 1 1 d . .
H18A H 0.1486 -0.0304 0.4242 0.032 Uiso 1 1 calc R U
C19A C -0.0594(3) 0.05888(11) 0.47312(11) 0.0258(3) Uani 1 1 d . .
H19A H -0.1764 0.0199 0.4874 0.031 Uiso 1 1 calc R U
C20A C -0.0831(3) 0.14591(10) 0.48940(10) 0.0217(3) Uani 1 1 d . .
H20A H -0.2171 0.1661 0.5141 0.026 Uiso 1 1 calc R U
C1B C 0.7280(3) 0.64823(12) 0.11114(10) 0.0248(3) Uani 1 1 d . .
H1BA H 0.8414 0.6841 0.1450 0.030 Uiso 1 1 calc R U
H1BB H 0.7860 0.5885 0.1110 0.030 Uiso 1 1 calc R U
O2B O 0.69171(19) 0.68046(7) 0.02791(7) 0.0195(2) Uani 1 1 d . .
C3B C 0.4501(2) 0.70099(9) 0.01302(8) 0.0146(2) Uani 1 1 d . .
O4B O 0.33545(18) 0.65076(7) 0.07091(6) 0.01652(19) Uani 1 1 d . .
C5B C 0.4891(3) 0.65232(10) 0.14576(8) 0.0184(2) Uani 1 1 d . .
H5B H 0.4712 0.7075 0.1765 0.022 Uiso 1 1 calc R U
C6B C 0.4368(3) 0.57743(10) 0.20107(9) 0.0219(3) Uani 1 1 d . .
H6B H 0.4456 0.5231 0.1684 0.026 Uiso 1 1 calc R U
F6B F 0.21242(19) 0.58760(9) 0.22531(7) 0.0360(3) Uani 1 1 d . .
C7B C 0.6067(3) 0.57347(12) 0.27638(10) 0.0289(3) Uani 1 1 d . .
H7B H 0.7647 0.5624 0.2676 0.035 Uiso 1 1 calc R U
C8B C 0.5528(5) 0.5842(2) 0.35347(13) 0.0513(6) Uani 1 1 d . .
H8BA H 0.3964 0.5955 0.3646 0.062 Uiso 1 1 calc R U
H8BB H 0.6700 0.5809 0.3984 0.062 Uiso 1 1 calc R U
C9B C 0.4140(2) 0.79659(9) 0.02867(8) 0.0152(2) Uani 1 1 d . .
C10B C 0.5795(3) 0.85591(9) 0.00710(9) 0.0199(3) Uani 1 1 d . .
H10B H 0.7156 0.8371 -0.0172 0.024 Uiso 1 1 calc R U
C11B C 0.5449(3) 0.94288(10) 0.02116(10) 0.0236(3) Uani 1 1 d . .
H11B H 0.6570 0.9833 0.0058 0.028 Uiso 1 1 calc R U
C12B C 0.3479(3) 0.97078(10) 0.05741(10) 0.0232(3) Uani 1 1 d . .
H12B H 0.3263 1.0301 0.0678 0.028 Uiso 1 1 calc R U
C13B C 0.1824(3) 0.91169(10) 0.07849(10) 0.0232(3) Uani 1 1 d . .
H13B H 0.0471 0.9306 0.1032 0.028 Uiso 1 1 calc R U
C14B C 0.2145(3) 0.82462(9) 0.06341(10) 0.0191(3) Uani 1 1 d . .
H14B H 0.0996 0.7844 0.0769 0.023 Uiso 1 1 calc R U
C15B C 0.3692(3) 0.67497(9) -0.07531(8) 0.0156(2) Uani 1 1 d . .
C16B C 0.5149(3) 0.68861(10) -0.13963(9) 0.0205(3) Uani 1 1 d . .
H16B H 0.6603 0.7163 -0.1280 0.025 Uiso 1 1 calc R U
C17B C 0.4475(3) 0.66169(11) -0.22066(10) 0.0257(3) Uani 1 1 d . .
H17B H 0.5482 0.6703 -0.2641 0.031 Uiso 1 1 calc R U
C18B C 0.2340(3) 0.62237(11) -0.23844(10) 0.0260(3) Uani 1 1 d . .
H18B H 0.1890 0.6035 -0.2937 0.031 Uiso 1 1 calc R U
C19B C 0.0866(3) 0.61081(12) -0.17505(10) 0.0251(3) Uani 1 1 d . .
H19B H -0.0605 0.5846 -0.1872 0.030 Uiso 1 1 calc R U
C20B C 0.1528(3) 0.63744(10) -0.09356(9) 0.0203(3) Uani 1 1 d . .
H20B H 0.0502 0.6299 -0.0505 0.024 Uiso 1 1 calc R U

loop_
_atom_site_aniso_label
_atom_site_aniso_U_11
_atom_site_aniso_U_22
_atom_site_aniso_U_33
_atom_site_aniso_U_23
_atom_site_aniso_U_13
_atom_site_aniso_U_12
C1A 0.0201(7) 0.0310(8) 0.0211(6) 0.0041(6) -0.0020(5) 0.0003(6)
O2A 0.0164(5) 0.0254(5) 0.0199(5) 0.0010(4) 0.0010(4) 0.0048(4)
C3A 0.0160(6) 0.0181(6) 0.0166(6) 0.0013(5) 0.0025(5) 0.0013(5)
O4A 0.0182(5) 0.0208(5) 0.0158(4) 0.0037(4) -0.0013(3) -0.0026(4)
C5A 0.0212(6) 0.0192(6) 0.0163(5) 0.0027(5) -0.0021(5) 0.0002(5)
C6A 0.0234(7) 0.0264(7) 0.0182(6) 0.0002(5) -0.0007(5) -0.0012(6)
F6A 0.0217(5) 0.0592(7) 0.0253(5) -0.0002(5) 0.0015(4) -0.0032(5)
C7A 0.0261(8) 0.0331(8) 0.0193(6) -0.0007(6) -0.0040(5) -0.0059(6)
C8A 0.0393(10) 0.0370(9) 0.0212(7) 0.0018(6) -0.0045(7) -0.0060(8)
C9A 0.0216(7) 0.0187(6) 0.0156(6) 0.0002(5) 0.0004(5) 0.0045(5)
C10A 0.0286(8) 0.0321(8) 0.0200(7) 0.0011(6) 0.0039(6) 0.0001(7)
C11A 0.0398(10) 0.0398(9) 0.0178(7) 0.0023(6) 0.0063(6) 0.0052(8)
C12A 0.0420(10) 0.0386(10) 0.0166(6) -0.0038(6) -0.0034(6) 0.0079(8)
C13A 0.0298(8) 0.0392(9) 0.0229(7) -0.0063(7) -0.0051(6) 0.0012(7)
C14A 0.0233(7) 0.0315(8) 0.0198(6) -0.0025(6) 0.0000(5) 0.0000(6)
C15A 0.0161(6) 0.0179(6) 0.0153(5) 0.0011(5) 0.0004(5) -0.0002(5)
C16A 0.0193(7) 0.0200(6) 0.0218(6) 0.0014(5) 0.0049(5) 0.0005(5)
C17A 0.0284(8) 0.0225(7) 0.0250(7) 0.0005(6) 0.0058(6) 0.0058(6)
C18A 0.0353(9) 0.0180(6) 0.0251(7) 0.0001(5) -0.0017(6) 0.0013(6)
C19A 0.0284(9) 0.0211(7) 0.0276(8) 0.0021(6) 0.0004(6) -0.0059(6)
C20A 0.0187(7) 0.0226(7) 0.0241(7) 0.0013(5) 0.0034(5) -0.0038(5)
C1B 0.0192(7) 0.0339(8) 0.0208(6) 0.0067(6) -0.0021(5) -0.0003(6)
O2B 0.0155(5) 0.0246(5) 0.0186(5) 0.0035(4) 0.0020(4) 0.0044(4)
C3B 0.0139(6) 0.0156(6) 0.0144(5) 0.0013(4) 0.0021(4) 0.0004(4)
O4B 0.0179(5) 0.0169(4) 0.0145(4) 0.0035(3) -0.0001(3) -0.0024(4)
C5B 0.0209(6) 0.0184(6) 0.0154(5) 0.0019(5) -0.0015(4) -0.0011(5)
C6B 0.0250(7) 0.0226(6) 0.0178(6) 0.0040(5) 0.0003(5) -0.0019(5)
F6B 0.0247(5) 0.0508(7) 0.0327(5) 0.0158(5) 0.0042(4) -0.0033(5)
C7B 0.0307(8) 0.0334(8) 0.0217(7) 0.0065(6) -0.0036(6) 0.0009(7)
C8B 0.0596(15) 0.0726(17) 0.0204(8) -0.0018(9) -0.0061(9) 0.0098(13)
C9B 0.0170(6) 0.0149(5) 0.0138(5) 0.0001(4) 0.0007(5) -0.0007(5)
C10B 0.0183(7) 0.0190(6) 0.0227(6) 0.0004(5) 0.0036(5) -0.0030(5)
C11B 0.0260(8) 0.0183(6) 0.0262(7) 0.0007(5) 0.0004(6) -0.0069(6)
C12B 0.0307(8) 0.0157(6) 0.0229(7) -0.0016(5) -0.0012(6) -0.0003(6)
C13B 0.0245(8) 0.0192(6) 0.0262(7) -0.0022(5) 0.0047(6) 0.0030(6)
C14B 0.0185(7) 0.0168(6) 0.0225(6) 0.0002(5) 0.0049(5) 0.0002(5)
C15B 0.0177(6) 0.0144(5) 0.0147(5) 0.0010(4) 0.0019(4) 0.0018(5)
C16B 0.0211(7) 0.0246(7) 0.0162(6) 0.0017(5) 0.0044(5) -0.0006(5)
C17B 0.0294(8) 0.0317(8) 0.0165(6) 0.0002(5) 0.0056(5) 0.0001(7)
C18B 0.0322(9) 0.0283(7) 0.0170(6) -0.0031(5) -0.0009(6) 0.0012(7)
C19B 0.0243(8) 0.0285(8) 0.0218(7) -0.0025(5) -0.0016(6) -0.0030(6)
C20B 0.0190(7) 0.0236(7) 0.0184(6) -0.0007(5) 0.0018(5) 0.0002(5)

loop_
_atom_type_symbol
_atom_type_description
_atom_type_scat_dispersion_real
_atom_type_scat_dispersion_imag
_atom_type_scat_source
C C 0.0033 0.0016 'International Tables Vol C Tables 4.2.6.8 and 6.1.1.4'
H H 0.0000 0.0000 'International Tables Vol C Tables 4.2.6.8 and 6.1.1.4'
O O 0.0106 0.0060 'International Tables Vol C Tables 4.2.6.8 and 6.1.1.4'
F F 0.0171 0.0103 'International Tables Vol C Tables 4.2.6.8 and 6.1.1.4'

loop_
_geom_angle_atom_site_label_1
_geom_angle_atom_site_label_2
_geom_angle_atom_site_label_3
_geom_angle
O2A C1A C5A 103.74(12)
O2A C1A H1AA 111.0
C5A C1A H1AA 111.0
O2A C1A H1AB 111.0
C5A C1A H1AB 111.0
H1AA C1A H1AB 109.0
C3A O2A C1A 105.08(11)
O2A C3A O4A 105.56(11)
O2A C3A C9A 107.90(12)
O4A C3A C9A 109.96(12)
O2A C3A C15A 110.45(12)
O4A C3A C15A 110.66(12)
C9A C3A C15A 112.07(12)
C3A O4A C5A 107.89(11)
O4A C5A C6A 111.21(12)
O4A C5A C1A 104.25(11)
C6A C5A C1A 112.12(13)
O4A C5A H5A 109.7
C6A C5A H5A 109.7
C1A C5A H5A 109.7
F6A C6A C7A 109.98(13)
F6A C6A C5A 108.22(12)
C7A C6A C5A 112.12(13)
F6A C6A H6A 108.8
C7A C6A H6A 108.8
C5A C6A H6A 108.8
C8A C7A C6A 124.99(17)
C8A C7A H7A 117.5
C6A C7A H7A 117.5
C7A C8A H8AA 120.0
C7A C8A H8AB 120.0
H8AA C8A H8AB 120.0
C14A C9A C10A 119.57(14)
C14A C9A C3A 121.23(13)
C10A C9A C3A 119.19(14)
C11A C10A C9A 120.14(17)
C11A C10A H10A 119.9
C9A C10A H10A 119.9
C12A C11A C10A 120.53(17)
C12A C11A H11A 119.7
C10A C11A H11A 119.7
C11A C12A C13A 119.29(15)
C11A C12A H12A 120.4
C13A C12A H12A 120.4
C12A C13A C14A 120.64(17)
C12A C13A H13A 119.7
C14A C13A H13A 119.7
C9A C14A C13A 119.80(16)
C9A C14A H14A 120.1
C13A C14A H14A 120.1
C20A C15A C16A 119.04(14)
C20A C15A C3A 120.26(13)
C16A C15A C3A 120.68(13)
C17A C16A C15A 120.19(15)
C17A C16A H16A 119.9
C15A C16A H16A 119.9
C18A C17A C16A 120.49(15)
C18A C17A H17A 119.8
C16A C17A H17A 119.8
C17A C18A C19A 119.54(15)
C17A C18A H18A 120.2
C19A C18A H18A 120.2
C18A C19A C20A 120.31(16)
C18A C19A H19A 119.8
C20A C19A H19A 119.8
C19A C20A C15A 120.42(15)
C19A C20A H20A 119.8
C15A C20A H20A 119.8
O2B C1B C5B 104.66(12)
O2B C1B H1BA 110.8
C5B C1B H1BA 110.8
O2B C1B H1BB 110.8
C5B C1B H1BB 110.8
H1BA C1B H1BB 108.9
C1B O2B C3B 107.77(11)
O4B C3B O2B 105.42(11)
O4B C3B C15B 109.74(11)
O2B C3B C15B 108.78(11)
O4B C3B C9B 110.84(11)
O2B C3B C9B 109.51(12)
C15B C3B C9B 112.30(11)
C3B O4B C5B 104.30(11)
O4B C5B C6B 109.73(12)
O4B C5B C1B 102.33(11)
C6B C5B C1B 114.05(13)
O4B C5B H5B 110.2
C6B C5B H5B 110.2
C1B C5B H5B 110.2
F6B C6B C7B 110.30(13)
F6B C6B C5B 107.96(12)
C7B C6B C5B 110.86(13)
F6B C6B H6B 109.2
C7B C6B H6B 109.2
C5B C6B H6B 109.2
C8B C7B C6B 124.5(2)
C8B C7B H7B 117.7
C6B C7B H7B 117.7
C7B C8B H8BA 120.0
C7B C8B H8BB 120.0
H8BA C8B H8BB 120.0
C14B C9B C10B 119.76(13)
C14B C9B C3B 120.05(13)
C10B C9B C3B 120.18(13)
C9B C10B C11B 119.87(14)
C9B C10B H10B 120.1
C11B C10B H10B 120.1
C12B C11B C10B 120.41(15)
C12B C11B H11B 119.8
C10B C11B H11B 119.8
C11B C12B C13B 119.72(14)
C11B C12B H12B 120.1
C13B C12B H12B 120.1
C12B C13B C14B 120.11(15)
C12B C13B H13B 119.9
C14B C13B H13B 119.9
C9B C14B C13B 120.11(14)
C9B C14B H14B 119.9
C13B C14B H14B 119.9
C20B C15B C16B 119.50(13)
C20B C15B C3B 121.17(12)
C16B C15B C3B 119.33(13)
C17B C16B C15B 120.10(15)
C17B C16B H16B 120.0
C15B C16B H16B 120.0
C18B C17B C16B 120.35(15)
C18B C17B H17B 119.8
C16B C17B H17B 119.8
C19B C18B C17B 119.60(15)
C19B C18B H18B 120.2
C17B C18B H18B 120.2
C18B C19B C20B 120.48(16)
C18B C19B H19B 119.8
C20B C19B H19B 119.8
C15B C20B C19B 119.92(14)
C15B C20B H20B 120.0
C19B C20B H20B 120.0

loop_
_geom_bond_atom_site_label_1
_geom_bond_atom_site_label_2
_geom_bond_distance
C1A O2A 1.4289(19)
C1A C5A 1.534(2)
C1A H1AA 0.9900
C1A H1AB 0.9900
O2A C3A 1.4203(18)
C3A O4A 1.4248(18)
C3A C9A 1.515(2)
C3A C15A 1.530(2)
O4A C5A 1.4389(17)
C5A C6A 1.518(2)
C5A H5A 1.0000
C6A F6A 1.3972(19)
C6A C7A 1.497(2)
C6A H6A 1.0000
C7A C8A 1.309(2)
C7A H7A 0.9500
C8A H8AA 0.9500
C8A H8AB 0.9500
C9A C14A 1.388(2)
C9A C10A 1.390(2)
C10A C11A 1.389(2)
C10A H10A 0.9500
C11A C12A 1.384(3)
C11A H11A 0.9500
C12A C13A 1.384(3)
C12A H12A 0.9500
C13A C14A 1.395(2)
C13A H13A 0.9500
C14A H14A 0.9500
C15A C20A 1.392(2)
C15A C16A 1.395(2)
C16A C17A 1.391(2)
C16A H16A 0.9500
C17A C18A 1.386(3)
C17A H17A 0.9500
C18A C19A 1.385(3)
C18A H18A 0.9500
C19A C20A 1.392(2)
C19A H19A 0.9500
C20A H20A 0.9500
C1B O2B 1.4245(18)
C1B C5B 1.528(2)
C1B H1BA 0.9900
C1B H1BB 0.9900
O2B C3B 1.4331(18)
C3B O4B 1.4168(16)
C3B C15B 1.5100(19)
C3B C9B 1.5296(19)
O4B C5B 1.4347(17)
C5B C6B 1.511(2)
C5B H5B 1.0000
C6B F6B 1.3902(19)
C6B C7B 1.496(2)
C6B H6B 1.0000
C7B C8B 1.307(3)
C7B H7B 0.9500
C8B H8BA 0.9500
C8B H8BB 0.9500
C9B C14B 1.389(2)
C9B C10B 1.393(2)
C10B C11B 1.392(2)
C10B H10B 0.9500
C11B C12B 1.387(2)
C11B H11B 0.9500
C12B C13B 1.388(2)
C12B H12B 0.9500
C13B C14B 1.395(2)
C13B H13B 0.9500
C14B H14B 0.9500
C15B C20B 1.390(2)
C15B C16B 1.396(2)
C16B C17B 1.390(2)
C16B H16B 0.9500
C17B C18B 1.387(2)
C17B H17B 0.9500
C18B C19B 1.386(2)
C18B H18B 0.9500
C19B C20B 1.394(2)
C19B H19B 0.9500
C20B H20B 0.9500

loop_
_geom_torsion_atom_site_label_1
_geom_torsion_atom_site_label_2
_geom_torsion_atom_site_label_3
_geom_torsion_atom_site_label_4
_geom_torsion
C5A C1A O2A C3A -33.23(15)
C1A O2A C3A O4A 37.50(15)
C1A O2A C3A C9A 155.04(12)
C1A O2A C3A C15A -82.15(14)
O2A C3A O4A C5A -26.15(15)
C9A C3A O4A C5A -142.29(12)
C15A C3A O4A C5A 93.35(14)
C3A O4A C5A C6A -115.75(13)
C3A O4A C5A C1A 5.26(15)
O2A C1A C5A O4A 17.10(16)
O2A C1A C5A C6A 137.52(13)
O4A C5A C6A F6A -62.06(16)
C1A C5A C6A F6A -178.34(13)
O4A C5A C6A C7A 176.47(13)
C1A C5A C6A C7A 60.19(17)
F6A C6A C7A C8A -5.1(2)
C5A C6A C7A C8A 115.4(2)
O2A C3A C9A C14A -135.60(15)
O4A C3A C9A C14A -20.9(2)
C15A C3A C9A C14A 102.59(17)
O2A C3A C9A C10A 43.35(19)
O4A C3A C9A C10A 158.00(14)
C15A C3A C9A C10A -78.47(18)
C14A C9A C10A C11A 2.0(3)
C3A C9A C10A C11A -176.94(16)
C9A C10A C11A C12A -0.7(3)
C10A C11A C12A C13A -0.7(3)
C11A C12A C13A C14A 0.8(3)
C10A C9A C14A C13A -1.9(3)
C3A C9A C14A C13A 177.02(16)
C12A C13A C14A C9A 0.5(3)
O2A C3A C15A C20A -36.54(18)
O4A C3A C15A C20A -153.06(13)
C9A C3A C15A C20A 83.80(17)
O2A C3A C15A C16A 145.33(13)
O4A C3A C15A C16A 28.81(19)
C9A C3A C15A C16A -94.33(16)
C20A C15A C16A C17A 0.7(2)
C3A C15A C16A C17A 178.80(14)
C15A C16A C17A C18A -0.3(3)
C16A C17A C18A C19A -0.6(3)
C17A C18A C19A C20A 1.1(3)
C18A C19A C20A C15A -0.8(3)
C16A C15A C20A C19A -0.1(2)
C3A C15A C20A C19A -178.28(14)
C5B C1B O2B C3B -0.87(17)
C1B O2B C3B O4B -22.82(15)
C1B O2B C3B C15B -140.46(12)
C1B O2B C3B C9B 96.47(14)
O2B C3B O4B C5B 38.46(13)
C15B C3B O4B C5B 155.44(11)
C9B C3B O4B C5B -79.95(13)
C3B O4B C5B C6B -159.22(12)
C3B O4B C5B C1B -37.79(14)
O2B C1B C5B O4B 23.62(16)
O2B C1B C5B C6B 142.05(13)
O4B C5B C6B F6B -63.60(15)
C1B C5B C6B F6B -177.71(13)
O4B C5B C6B C7B 175.48(13)
C1B C5B C6B C7B 61.38(18)
F6B C6B C7B C8B -4.5(3)
C5B C6B C7B C8B 115.0(2)
O4B C3B C9B C14B -28.56(18)
O2B C3B C9B C14B -144.46(13)
C15B C3B C9B C14B 94.58(15)
O4B C3B C9B C10B 152.32(12)
O2B C3B C9B C10B 36.43(17)
C15B C3B C9B C10B -84.53(16)
C14B C9B C10B C11B 0.6(2)
C3B C9B C10B C11B 179.70(13)
C9B C10B C11B C12B 0.7(2)
C10B C11B C12B C13B -1.1(2)
C11B C12B C13B C14B 0.1(2)
C10B C9B C14B C13B -1.5(2)
C3B C9B C14B C13B 179.36(14)
C12B C13B C14B C9B 1.2(2)
O4B C3B C15B C20B 25.24(18)
O2B C3B C15B C20B 140.10(14)
C9B C3B C15B C20B -98.52(16)
O4B C3B C15B C16B -154.52(13)
O2B C3B C15B C16B -39.66(17)
C9B C3B C15B C16B 81.72(16)
C20B C15B C16B C17B -2.6(2)
C3B C15B C16B C17B 177.21(14)
C15B C16B C17B C18B 1.0(3)
C16B C17B C18B C19B 0.7(3)
C17B C18B C19B C20B -0.8(3)
C16B C15B C20B C19B 2.4(2)
C3B C15B C20B C19B -177.33(14)
C18B C19B C20B C15B -0.8(3)
